data_4087561
loop_
_publ_author_name
'Wickramasinghe, Lasantha A.'
'Sharp, Paul R.'

_publ_section_title
;
 Hydroxyl Radical Control through Hydrogen Bonding: Photolysis of
 Platinum(IV)hydroxido Complexes with Intramolecular H-Bonding
;
_journal_issue 14
_journal_name_full Organometallics
_journal_page_first 3451
_journal_paper_doi 10.1021/acs.organomet.5b00292
_journal_volume 34
_journal_year 2015
_chemical_formula_sum 'C19 H35 B Cl F3 O4 P2 Pt'
_chemical_formula_weight 687.76
_space_group_crystal_system monoclinic
_space_group_IT_number 15
_space_group_name_Hall '-C 2yc'
_space_group_name_H-M_alt 'C 1 2/c 1'
_atom_sites_solution_hydrogens mixed
_audit_creation_method SHELXL-2014
_cell_angle_alpha 90
_cell_angle_beta 90.1180(10)
_cell_angle_gamma 90
_cell_formula_units_Z 8
_cell_length_a 26.309(2)
_cell_length_b 12.8141(10)
_cell_length_c 14.8785(11)
_cell_measurement_reflns_used 9915
_cell_measurement_temperature 173(2)
_cell_measurement_theta_max 27.50
_cell_measurement_theta_min 2.23
_cell_volume 5015.9(7)
_computing_cell_refinement 'APEX2 (Bruker AXS, 2008)'
_computing_data_collection 'APEX2 (Bruker AXS, 2008)'
_computing_data_reduction 'APEX2 (Bruker AXS, 2008)'
_computing_molecular_graphics 'X-SEED, Barbour, 2001'
_computing_structure_refinement 'SHELXL-2015 (Sheldrick, 2014)'
_computing_structure_solution 'SHELXS-97 (Sheldrick, 1997)'
_diffrn_ambient_temperature 173(2)
_diffrn_measured_fraction_theta_full 1.000
_diffrn_measured_fraction_theta_max 0.997
_diffrn_measurement_device_type 'Bruker APEXII CCD area detector'
_diffrn_measurement_method 'omega scans'
_diffrn_radiation_source 'fine-focus sealed tube'
_diffrn_radiation_type MoK\a
_diffrn_radiation_wavelength 0.71073
_diffrn_reflns_av_R_equivalents 0.0338
_diffrn_reflns_av_unetI/netI 0.0258
_diffrn_reflns_Laue_measured_fraction_full 1.000
_diffrn_reflns_Laue_measured_fraction_max 0.997
_diffrn_reflns_limit_h_max 33
_diffrn_reflns_limit_h_min -34
_diffrn_reflns_limit_k_max 16
_diffrn_reflns_limit_k_min -16
_diffrn_reflns_limit_l_max 19
_diffrn_reflns_limit_l_min -19
_diffrn_reflns_number 28931
_diffrn_reflns_point_group_measured_fraction_full 1.000
_diffrn_reflns_point_group_measured_fraction_max 0.997
_diffrn_reflns_theta_full 25.242
_diffrn_reflns_theta_max 27.506
_diffrn_reflns_theta_min 1.548
_exptl_absorpt_coefficient_mu 5.874
_exptl_absorpt_correction_T_max 0.5629
_exptl_absorpt_correction_T_min 0.3814
_exptl_absorpt_correction_type multi-scan
_exptl_absorpt_process_details
;
 Data were corrected for decay and absorption using the program SADABS 
 (Sheldrick, G. M. (2003). SADABS. Version 2.10. University of
 G\"ottingen, Germany).
;
_exptl_crystal_colour yellow
_exptl_crystal_density_diffrn 1.822
_exptl_crystal_description prism
_exptl_crystal_F_000 2704
_exptl_crystal_size_max 0.350
_exptl_crystal_size_mid 0.100
_exptl_crystal_size_min 0.050
_refine_diff_density_max 1.053
_refine_diff_density_min -0.423
_refine_diff_density_rms 0.094
_refine_ls_extinction_method none
_refine_ls_goodness_of_fit_ref 1.055
_refine_ls_hydrogen_treatment mixed
_refine_ls_matrix_type full
_refine_ls_number_parameters 290
_refine_ls_number_reflns 5742
_refine_ls_number_restraints 0
_refine_ls_restrained_S_all 1.055
_refine_ls_R_factor_all 0.0235
_refine_ls_R_factor_gt 0.0185
_refine_ls_shift/su_max 0.002
_refine_ls_shift/su_mean 0.000
_refine_ls_structure_factor_coef Fsqd
_refine_ls_weighting_details 'w=1/[\s^2^(Fo^2^)+(0.0175P)^2^+0.7567P] where P=(Fo^2^+2Fc^2^)/3'
_refine_ls_weighting_scheme calc
_refine_ls_wR_factor_gt 0.0386
_refine_ls_wR_factor_ref 0.0399
_reflns_Friedel_coverage 0.000
_reflns_number_gt 5114
_reflns_number_total 5742
_reflns_threshold_expression 'I > 2\s(I)'
_cod_data_source_file om5b00292_si_002.cif
_cod_data_source_block Z:\X-Ray\Lasantha\PtBOH3\PtBOH3
_cod_original_cell_volume 5015.8(7)
_cod_original_sg_symbol_H-M 'C 2/c'
_cod_database_code 4087561
_shelx_space_group_comment
;
The symmetry employed for this shelxl refinement is uniquely defined
by the following loop, which should always be used as a source of
symmetry information in preference to the above space-group names.
They are only intended as comments.
;
_shelx_estimated_absorpt_t_min 0.233
_shelx_estimated_absorpt_t_max 0.758
_shelxl_version_number 2014-3

loop_
_space_group_symop_operation_xyz
'x, y, z'
'-x, y, -z+1/2'
'x+1/2, y+1/2, z'
'-x+1/2, y+1/2, -z+1/2'
'-x, -y, -z'
'x, -y, z-1/2'
'-x+1/2, -y+1/2, -z'
'x+1/2, -y+1/2, z-1/2'

loop_
_atom_site_label
_atom_site_type_symbol
_atom_site_fract_x
_atom_site_fract_y
_atom_site_fract_z
_atom_site_U_iso_or_equiv
_atom_site_adp_type
_atom_site_occupancy
_atom_site_site_symmetry_order
_atom_site_calc_flag
_atom_site_refinement_flags_posn
_atom_site_refinement_flags_adp
Pt1 Pt 0.14726(2) 0.67721(2) 0.17793(2) 0.01174(3) Uani 1 1 d . .
Cl1 Cl 0.09110(2) 0.64585(5) 0.29591(4) 0.01831(13) Uani 1 1 d . .
P1 P 0.13830(2) 0.50112(5) 0.13215(4) 0.01523(13) Uani 1 1 d . .
F1 F -0.01898(7) 0.94742(14) -0.09676(14) 0.0552(6) Uani 1 1 d . .
O1 O 0.20268(6) 0.70315(13) 0.08629(11) 0.0148(4) Uani 1 1 d . .
C1 C 0.08950(9) 0.72582(18) 0.09422(16) 0.0140(5) Uani 1 1 d . .
B1 B 0.24907(11) 0.6804(2) 0.1221(2) 0.0175(6) Uani 1 1 d . .
H1O H 0.2913(13) 0.721(3) 0.028(2) 0.054(12) Uiso 1 1 d . .
P2 P 0.16158(2) 0.84824(5) 0.23292(4) 0.01492(13) Uani 1 1 d . .
F2 F -0.07239(6) 0.83041(14) -0.05717(12) 0.0373(4) Uani 1 1 d . .
O2 O 0.20779(6) 0.62398(14) 0.25678(11) 0.0182(4) Uani 1 1 d . .
C2 C 0.04181(9) 0.7579(2) 0.12514(17) 0.0198(6) Uani 1 1 d . .
H2 H 0.0347 0.7547 0.1863 0.024 Uiso 1 1 calc R U
F3 F -0.02317(6) 0.80422(15) -0.16917(11) 0.0397(5) Uani 1 1 d . .
O3 O 0.25578(6) 0.63957(14) 0.20747(12) 0.0217(4) Uani 1 1 d . .
C3 C 0.00501(10) 0.7943(2) 0.06660(18) 0.0218(6) Uani 1 1 d . .
H3 H -0.0262 0.8162 0.0889 0.026 Uiso 1 1 calc R U
O4 O 0.29368(7) 0.69593(16) 0.07786(13) 0.0248(4) Uani 1 1 d . .
C4 C 0.01416(9) 0.79831(19) -0.02465(17) 0.0181(5) Uani 1 1 d . .
C5 C 0.06059(9) 0.76341(19) -0.05773(17) 0.0178(5) Uani 1 1 d . .
H5 H 0.0669 0.7642 -0.1192 0.021 Uiso 1 1 calc R U
C6 C 0.09734(9) 0.72751(18) 0.00140(16) 0.0161(5) Uani 1 1 d . .
H6 H 0.1281 0.7038 -0.0214 0.019 Uiso 1 1 calc R U
C7 C -0.02466(11) 0.8445(2) -0.0863(2) 0.0276(7) Uani 1 1 d . .
C8 C 0.07921(9) 0.4617(2) 0.07861(18) 0.0238(6) Uani 1 1 d . .
H8A H 0.0734 0.5063 0.0270 0.029 Uiso 1 1 calc R U
H8B H 0.0831 0.3909 0.0566 0.029 Uiso 1 1 calc R U
C9 C 0.03265(10) 0.4660(2) 0.1387(2) 0.0322(7) Uani 1 1 d . .
H9A H 0.0373 0.4198 0.1888 0.048 Uiso 1 1 calc R U
H9B H 0.0032 0.4451 0.1050 0.048 Uiso 1 1 calc R U
H9C H 0.0280 0.5360 0.1602 0.048 Uiso 1 1 calc R U
C10 C 0.18770(10) 0.4600(2) 0.05350(17) 0.0201(6) Uani 1 1 d . .
H10A H 0.2202 0.4839 0.0764 0.024 Uiso 1 1 calc R U
H10B H 0.1886 0.3843 0.0528 0.024 Uiso 1 1 calc R U
C11 C 0.18215(10) 0.4981(2) -0.04307(17) 0.0240(6) Uani 1 1 d . .
H11A H 0.1487 0.4817 -0.0648 0.036 Uiso 1 1 calc R U
H11B H 0.2071 0.4645 -0.0801 0.036 Uiso 1 1 calc R U
H11C H 0.1872 0.5723 -0.0450 0.036 Uiso 1 1 calc R U
C12 C 0.14790(10) 0.41851(19) 0.22949(17) 0.0218(6) Uani 1 1 d . .
H12A H 0.1811 0.4344 0.2544 0.026 Uiso 1 1 calc R U
H12B H 0.1229 0.4378 0.2743 0.026 Uiso 1 1 calc R U
C13 C 0.14478(11) 0.3007(2) 0.2159(2) 0.0268(6) Uani 1 1 d . .
H13A H 0.1111 0.2822 0.1970 0.040 Uiso 1 1 calc R U
H13B H 0.1526 0.2660 0.2714 0.040 Uiso 1 1 calc R U
H13C H 0.1687 0.2799 0.1707 0.040 Uiso 1 1 calc R U
C14 C 0.10428(10) 0.91883(19) 0.26346(18) 0.0217(6) Uani 1 1 d . .
H14A H 0.0839 0.9291 0.2098 0.026 Uiso 1 1 calc R U
H14B H 0.0847 0.8762 0.3046 0.026 Uiso 1 1 calc R U
C15 C 0.11385(11) 1.0252(2) 0.3073(2) 0.0336(7) Uani 1 1 d . .
H15A H 0.1304 1.0154 0.3643 0.050 Uiso 1 1 calc R U
H15B H 0.0820 1.0603 0.3163 0.050 Uiso 1 1 calc R U
H15C H 0.1351 1.0666 0.2690 0.050 Uiso 1 1 calc R U
C16 C 0.20270(10) 0.8479(2) 0.33090(17) 0.0232(6) Uani 1 1 d . .
H16A H 0.2341 0.8128 0.3151 0.028 Uiso 1 1 calc R U
H16B H 0.2112 0.9197 0.3454 0.028 Uiso 1 1 calc R U
C17 C 0.18132(12) 0.7963(2) 0.41528(18) 0.0303(7) Uani 1 1 d . .
H17A H 0.1510 0.8321 0.4336 0.045 Uiso 1 1 calc R U
H17B H 0.2061 0.7995 0.4626 0.045 Uiso 1 1 calc R U
H17C H 0.1734 0.7246 0.4026 0.045 Uiso 1 1 calc R U
C18 C 0.19594(10) 0.93273(19) 0.15614(16) 0.0190(5) Uani 1 1 d . .
H18A H 0.2086 0.9923 0.1896 0.023 Uiso 1 1 calc R U
H18B H 0.2251 0.8949 0.1333 0.023 Uiso 1 1 calc R U
C19 C 0.16499(11) 0.9725(2) 0.07663(18) 0.0284(6) Uani 1 1 d . .
H19A H 0.1493 0.9146 0.0464 0.043 Uiso 1 1 calc R U
H19B H 0.1870 1.0087 0.0357 0.043 Uiso 1 1 calc R U
H19C H 0.1392 1.0194 0.0977 0.043 Uiso 1 1 calc R U

loop_
_atom_site_aniso_label
_atom_site_aniso_U_11
_atom_site_aniso_U_22
_atom_site_aniso_U_33
_atom_site_aniso_U_23
_atom_site_aniso_U_13
_atom_site_aniso_U_12
Pt1 0.01235(5) 0.01112(5) 0.01177(5) 0.00025(4) 0.00117(3) -0.00025(4)
Cl1 0.0197(3) 0.0184(3) 0.0168(3) 0.0010(2) 0.0055(2) -0.0014(2)
P1 0.0190(3) 0.0122(3) 0.0145(3) -0.0001(2) -0.0004(3) -0.0013(3)
F1 0.0509(12) 0.0256(10) 0.0889(16) 0.0200(10) -0.0377(11) -0.0002(9)
O1 0.0131(8) 0.0180(9) 0.0133(8) 0.0002(7) 0.0026(7) 0.0002(7)
C1 0.0145(12) 0.0086(12) 0.0190(12) 0.0012(10) -0.0007(10) -0.0024(9)
B1 0.0185(14) 0.0147(14) 0.0192(15) -0.0009(12) -0.0007(12) -0.0014(11)
P2 0.0175(3) 0.0118(3) 0.0154(3) -0.0003(2) 0.0006(3) -0.0006(2)
F2 0.0159(8) 0.0578(12) 0.0381(10) 0.0044(9) -0.0030(7) 0.0090(8)
O2 0.0170(9) 0.0221(10) 0.0154(9) 0.0054(7) 0.0015(7) 0.0002(7)
C2 0.0187(13) 0.0241(14) 0.0167(13) 0.0009(11) 0.0024(10) 0.0019(11)
F3 0.0310(10) 0.0632(13) 0.0248(9) 0.0010(9) -0.0077(8) 0.0136(9)
O3 0.0143(9) 0.0299(10) 0.0209(10) 0.0083(8) 0.0012(7) 0.0001(8)
C3 0.0138(13) 0.0238(14) 0.0280(15) -0.0025(12) 0.0027(11) 0.0036(11)
O4 0.0169(10) 0.0376(12) 0.0199(10) 0.0092(9) 0.0011(8) 0.0026(8)
C4 0.0154(13) 0.0152(13) 0.0237(14) 0.0023(10) -0.0042(11) -0.0008(10)
C5 0.0207(13) 0.0155(13) 0.0171(13) -0.0004(10) -0.0012(10) -0.0025(10)
C6 0.0137(12) 0.0140(13) 0.0207(13) 0.0009(10) 0.0030(10) 0.0003(10)
C7 0.0219(15) 0.0253(16) 0.0357(17) 0.0043(13) -0.0050(13) 0.0002(12)
C8 0.0219(14) 0.0192(14) 0.0305(15) 0.0004(12) -0.0037(12) -0.0026(11)
C9 0.0243(15) 0.0259(16) 0.0463(19) -0.0038(14) 0.0018(13) -0.0048(12)
C10 0.0223(14) 0.0151(13) 0.0229(14) -0.0033(11) -0.0009(11) 0.0020(11)
C11 0.0293(15) 0.0207(14) 0.0220(14) -0.0041(11) 0.0034(12) -0.0024(12)
C12 0.0268(15) 0.0176(14) 0.0210(14) 0.0020(11) -0.0037(11) -0.0012(11)
C13 0.0345(17) 0.0165(14) 0.0295(15) 0.0036(12) -0.0050(13) 0.0006(12)
C14 0.0228(14) 0.0167(14) 0.0256(15) -0.0057(11) 0.0054(11) 0.0005(11)
C15 0.0366(17) 0.0219(16) 0.0423(19) -0.0113(14) 0.0063(14) 0.0040(13)
C16 0.0278(15) 0.0179(14) 0.0237(15) -0.0034(11) -0.0084(12) -0.0018(11)
C17 0.0481(19) 0.0245(15) 0.0184(14) -0.0018(12) -0.0039(13) -0.0022(13)
C18 0.0239(14) 0.0138(13) 0.0195(13) 0.0008(10) 0.0051(11) -0.0038(10)
C19 0.0372(17) 0.0198(15) 0.0281(15) 0.0078(12) 0.0034(13) -0.0013(13)

loop_
_atom_type_symbol
_atom_type_description
_atom_type_scat_dispersion_real
_atom_type_scat_dispersion_imag
_atom_type_scat_source
C C 0.0033 0.0016 'International Tables Vol C Tables 4.2.6.8 and 6.1.1.4'
H H 0.0000 0.0000 'International Tables Vol C Tables 4.2.6.8 and 6.1.1.4'
O O 0.0106 0.0060 'International Tables Vol C Tables 4.2.6.8 and 6.1.1.4'
B B 0.0013 0.0007 'International Tables Vol C Tables 4.2.6.8 and 6.1.1.4'
F F 0.0171 0.0103 'International Tables Vol C Tables 4.2.6.8 and 6.1.1.4'
P P 0.1023 0.0942 'International Tables Vol C Tables 4.2.6.8 and 6.1.1.4'
Cl Cl 0.1484 0.1585 'International Tables Vol C Tables 4.2.6.8 and 6.1.1.4'
Pt Pt -1.7033 8.3905 'International Tables Vol C Tables 4.2.6.8 and 6.1.1.4'

loop_
_geom_angle_atom_site_label_1
_geom_angle_atom_site_label_2
_geom_angle_atom_site_label_3
_geom_angle
O1 Pt1 C1 94.27(8)
O1 Pt1 O2 83.27(6)
C1 Pt1 O2 176.84(8)
O1 Pt1 Cl1 173.26(5)
C1 Pt1 Cl1 92.27(7)
O2 Pt1 Cl1 90.25(5)
O1 Pt1 P1 91.96(5)
C1 Pt1 P1 92.37(7)
O2 Pt1 P1 85.75(5)
Cl1 Pt1 P1 89.40(2)
O1 Pt1 P2 88.08(5)
C1 Pt1 P2 92.62(7)
O2 Pt1 P2 89.29(5)
Cl1 Pt1 P2 90.00(2)
P1 Pt1 P2 175.00(2)
C12 P1 C8 107.81(12)
C12 P1 C10 104.18(12)
C8 P1 C10 104.36(12)
C12 P1 Pt1 108.25(9)
C8 P1 Pt1 118.39(9)
C10 P1 Pt1 112.85(9)
B1 O1 Pt1 110.31(15)
C6 C1 C2 117.0(2)
C6 C1 Pt1 119.50(18)
C2 C1 Pt1 123.45(18)
O4 B1 O1 123.5(2)
O4 B1 O3 113.0(2)
O1 B1 O3 123.5(2)
C16 P2 C18 102.12(12)
C16 P2 C14 107.10(13)
C18 P2 C14 105.96(12)
C16 P2 Pt1 111.70(9)
C18 P2 Pt1 114.41(9)
C14 P2 Pt1 114.55(9)
O3 O2 Pt1 109.17(11)
C3 C2 C1 121.3(2)
C3 C2 H2 119.3
C1 C2 H2 119.3
B1 O3 O2 113.58(18)
C4 C3 C2 120.6(2)
C4 C3 H3 119.7
C2 C3 H3 119.7
B1 O4 H1O 116(2)
C3 C4 C5 119.4(2)
C3 C4 C7 119.9(2)
C5 C4 C7 120.6(2)
C6 C5 C4 119.6(2)
C6 C5 H5 120.2
C4 C5 H5 120.2
C5 C6 C1 121.9(2)
C5 C6 H6 119.0
C1 C6 H6 119.0
F1 C7 F3 105.6(2)
F1 C7 F2 106.0(2)
F3 C7 F2 106.0(2)
F1 C7 C4 112.7(2)
F3 C7 C4 113.1(2)
F2 C7 C4 112.8(2)
C9 C8 P1 114.98(19)
C9 C8 H8A 108.5
P1 C8 H8A 108.5
C9 C8 H8B 108.5
P1 C8 H8B 108.5
H8A C8 H8B 107.5
C8 C9 H9A 109.5
C8 C9 H9B 109.5
H9A C9 H9B 109.5
C8 C9 H9C 109.5
H9A C9 H9C 109.5
H9B C9 H9C 109.5
C11 C10 P1 116.35(18)
C11 C10 H10A 108.2
P1 C10 H10A 108.2
C11 C10 H10B 108.2
P1 C10 H10B 108.2
H10A C10 H10B 107.4
C10 C11 H11A 109.5
C10 C11 H11B 109.5
H11A C11 H11B 109.5
C10 C11 H11C 109.5
H11A C11 H11C 109.5
H11B C11 H11C 109.5
C13 C12 P1 117.71(19)
C13 C12 H12A 107.9
P1 C12 H12A 107.9
C13 C12 H12B 107.9
P1 C12 H12B 107.9
H12A C12 H12B 107.2
C12 C13 H13A 109.5
C12 C13 H13B 109.5
H13A C13 H13B 109.5
C12 C13 H13C 109.5
H13A C13 H13C 109.5
H13B C13 H13C 109.5
C15 C14 P2 114.45(19)
C15 C14 H14A 108.6
P2 C14 H14A 108.6
C15 C14 H14B 108.6
P2 C14 H14B 108.6
H14A C14 H14B 107.6
C14 C15 H15A 109.5
C14 C15 H15B 109.5
H15A C15 H15B 109.5
C14 C15 H15C 109.5
H15A C15 H15C 109.5
H15B C15 H15C 109.5
C17 C16 P2 116.20(19)
C17 C16 H16A 108.2
P2 C16 H16A 108.2
C17 C16 H16B 108.2
P2 C16 H16B 108.2
H16A C16 H16B 107.4
C16 C17 H17A 109.5
C16 C17 H17B 109.5
H17A C17 H17B 109.5
C16 C17 H17C 109.5
H17A C17 H17C 109.5
H17B C17 H17C 109.5
C19 C18 P2 114.98(18)
C19 C18 H18A 108.5
P2 C18 H18A 108.5
C19 C18 H18B 108.5
P2 C18 H18B 108.5
H18A C18 H18B 107.5
C18 C19 H19A 109.5
C18 C19 H19B 109.5
H19A C19 H19B 109.5
C18 C19 H19C 109.5
H19A C19 H19C 109.5
H19B C19 H19C 109.5

loop_
_geom_bond_atom_site_label_1
_geom_bond_atom_site_label_2
_geom_bond_distance
Pt1 O1 2.0258(16)
Pt1 C1 2.059(2)
Pt1 O2 2.0905(17)
Pt1 Cl1 2.3317(6)
Pt1 P1 2.3686(7)
Pt1 P2 2.3693(6)
P1 C12 1.811(3)
P1 C8 1.817(3)
P1 C10 1.828(3)
F1 C7 1.336(3)
O1 B1 1.362(3)
C1 C6 1.397(3)
C1 C2 1.399(3)
B1 O4 1.361(3)
B1 O3 1.385(3)
P2 C16 1.814(3)
P2 C18 1.816(2)
P2 C14 1.817(3)
F2 C7 1.341(3)
O2 O3 1.475(2)
C2 C3 1.382(3)
C2 H2 0.9300
F3 C7 1.338(3)
C3 C4 1.380(4)
C3 H3 0.9300
O4 H1O 0.81(3)
C4 C5 1.392(3)
C4 C7 1.493(4)
C5 C6 1.385(3)
C5 H5 0.9300
C6 H6 0.9300
C8 C9 1.519(4)
C8 H8A 0.9700
C8 H8B 0.9700
C9 H9A 0.9600
C9 H9B 0.9600
C9 H9C 0.9600
C10 C11 1.524(3)
C10 H10A 0.9700
C10 H10B 0.9700
C11 H11A 0.9600
C11 H11B 0.9600
C11 H11C 0.9600
C12 C13 1.525(3)
C12 H12A 0.9700
C12 H12B 0.9700
C13 H13A 0.9600
C13 H13B 0.9600
C13 H13C 0.9600
C14 C15 1.532(4)
C14 H14A 0.9700
C14 H14B 0.9700
C15 H15A 0.9600
C15 H15B 0.9600
C15 H15C 0.9600
C16 C17 1.528(4)
C16 H16A 0.9700
C16 H16B 0.9700
C17 H17A 0.9600
C17 H17B 0.9600
C17 H17C 0.9600
C18 C19 1.523(4)
C18 H18A 0.9700
C18 H18B 0.9700
C19 H19A 0.9600
C19 H19B 0.9600
C19 H19C 0.9600

loop_
_geom_torsion_atom_site_label_1
_geom_torsion_atom_site_label_2
_geom_torsion_atom_site_label_3
_geom_torsion_atom_site_label_4
_geom_torsion
Pt1 O1 B1 O4 -176.1(2)
Pt1 O1 B1 O3 3.5(3)
C6 C1 C2 C3 -2.9(4)
Pt1 C1 C2 C3 177.09(19)
O4 B1 O3 O2 179.03(19)
O1 B1 O3 O2 -0.7(3)
Pt1 O2 O3 B1 -2.5(2)
C1 C2 C3 C4 1.0(4)
C2 C3 C4 C5 1.3(4)
C2 C3 C4 C7 -175.9(2)
C3 C4 C5 C6 -1.5(4)
C7 C4 C5 C6 175.6(2)
C4 C5 C6 C1 -0.5(4)
C2 C1 C6 C5 2.7(4)
Pt1 C1 C6 C5 -177.35(18)
C3 C4 C7 F1 88.5(3)
C5 C4 C7 F1 -88.6(3)
C3 C4 C7 F3 -151.8(2)
C5 C4 C7 F3 31.2(3)
C3 C4 C7 F2 -31.5(4)
C5 C4 C7 F2 151.4(2)
C12 P1 C8 C9 57.2(2)
C10 P1 C8 C9 167.6(2)
Pt1 P1 C8 C9 -66.0(2)
C12 P1 C10 C11 166.65(19)
C8 P1 C10 C11 53.7(2)
Pt1 P1 C10 C11 -76.2(2)
C8 P1 C12 C13 51.8(2)
C10 P1 C12 C13 -58.7(2)
Pt1 P1 C12 C13 -179.02(18)
C16 P2 C14 C15 50.0(2)
C18 P2 C14 C15 -58.5(2)
Pt1 P2 C14 C15 174.44(17)
C18 P2 C16 C17 171.3(2)
C14 P2 C16 C17 60.2(2)
Pt1 P2 C16 C17 -66.0(2)
C16 P2 C18 C19 -164.4(2)
C14 P2 C18 C19 -52.5(2)
Pt1 P2 C18 C19 74.7(2)
